data_4123334
loop_
_publ_author_name
'Guo, Cui'
'Sun, Dong-Wei'
'Yang, Shuang'
'Mao, Shen-Jie'
'Xu, Xiao-Hua'
'Zhu, Shou-Fei'
'Zhou, Qi-Lin'

_publ_section_title
;
 Iridium-catalyzed asymmetric hydrogenation of 2-pyridyl cyclic imines: a
 highly enantioselective approach to nicotine derivatives.
;
_journal_issue 1
_journal_name_full 'Journal of the American Chemical Society'
_journal_page_first 90
_journal_page_last 93
_journal_paper_doi 10.1021/ja511422q
_journal_volume 137
_journal_year 2015
_chemical_absolute_configuration ad
_chemical_formula_moiety 'C32 H12 B F24, C62 H76 Ir N O P'
_chemical_formula_sum 'C94 H88 B F24 Ir N O P'
_chemical_formula_weight 1937.63
_space_group_crystal_system orthorhombic
_space_group_IT_number 19
_space_group_name_Hall 'P 2ac 2ab'
_space_group_name_H-M_alt 'P 21 21 21'
_atom_sites_solution_hydrogens geom
_atom_sites_solution_primary direct
_atom_sites_solution_secondary difmap
_audit_creation_method SHELXL-97
_cell_angle_alpha 90.00
_cell_angle_beta 90.00
_cell_angle_gamma 90.00
_cell_formula_units_Z 4
_cell_length_a 19.496(4)
_cell_length_b 21.323(4)
_cell_length_c 21.734(4)
_cell_measurement_reflns_used 46208
_cell_measurement_temperature 293(2)
_cell_measurement_theta_max 27.6
_cell_measurement_theta_min 3.1
_cell_volume 9035(3)
_computing_structure_refinement 'SHELXL-97 (Sheldrick, 1997)'
_computing_structure_solution 'SHELXS-97 (Sheldrick, 1990)'
_diffrn_ambient_temperature 293(2)
_diffrn_measured_fraction_theta_full 0.998
_diffrn_measured_fraction_theta_max 0.998
_diffrn_measurement_device_type SCX-mini
_diffrn_measurement_method '\ w scan'
_diffrn_radiation_monochromator graphite
_diffrn_radiation_source 'fine-focus sealed tube'
_diffrn_radiation_type MoK\a
_diffrn_radiation_wavelength 0.71073
_diffrn_reflns_av_R_equivalents 0.1122
_diffrn_reflns_av_sigmaI/netI 0.1131
_diffrn_reflns_limit_h_max 25
_diffrn_reflns_limit_h_min -25
_diffrn_reflns_limit_k_max 27
_diffrn_reflns_limit_k_min -27
_diffrn_reflns_limit_l_max 28
_diffrn_reflns_limit_l_min -28
_diffrn_reflns_number 92542
_diffrn_reflns_theta_full 27.48
_diffrn_reflns_theta_max 27.48
_diffrn_reflns_theta_min 2.98
_diffrn_standards_decay_% none
_diffrn_standards_interval_count none
_diffrn_standards_interval_time none
_exptl_absorpt_coefficient_mu 1.591
_exptl_absorpt_correction_T_max 0.739
_exptl_absorpt_correction_T_min 0.679
_exptl_absorpt_correction_type multi-scan
_exptl_crystal_colour colorless
_exptl_crystal_density_diffrn 1.425
_exptl_crystal_density_method 'not measured'
_exptl_crystal_description block
_exptl_crystal_F_000 3920
_exptl_crystal_size_max 0.25
_exptl_crystal_size_mid 0.23
_exptl_crystal_size_min 0.19
_refine_diff_density_max 2.496
_refine_diff_density_min -0.933
_refine_diff_density_rms 0.081
_refine_ls_abs_structure_details 'Flack H D (1983), Acta Cryst. A39, 876-881'
_refine_ls_abs_structure_Flack 0.002(4)
_refine_ls_extinction_method none
_refine_ls_goodness_of_fit_ref 1.005
_refine_ls_hydrogen_treatment construct
_refine_ls_matrix_type full
_refine_ls_number_parameters 1367
_refine_ls_number_reflns 20641
_refine_ls_number_restraints 3022
_refine_ls_restrained_S_all 0.995
_refine_ls_R_factor_all 0.1127
_refine_ls_R_factor_gt 0.0640
_refine_ls_shift/su_max 0.001
_refine_ls_shift/su_mean 0.000
_refine_ls_structure_factor_coef Fsqd
_refine_ls_weighting_details 'calc w=1/[\s^2^(Fo^2^)+(0.0200P)^2^+3.5000P] where P=(Fo^2^+2Fc^2^)/3'
_refine_ls_weighting_scheme calc
_refine_ls_wR_factor_gt 0.0800
_refine_ls_wR_factor_ref 0.0908
_reflns_number_gt 13725
_reflns_number_total 20641
_reflns_threshold_expression >2sigma(I)
_cod_data_source_file ja511422q_si_003.cif
_cod_data_source_block x
_cod_depositor_comments
;
The following automatic conversions were performed:

'_symmetry_cell_setting' value 'Orthorhombic' changed to
'orthorhombic' according to
/usr/data/users/saulius/automatic-downloads/current/ACS/lib/dictionaries/cif_core.dic
dictionary named 'cif_core.dic' version 2.4.2 from 2011-04-26.

'_exptl_absorpt_correction_type' value 'Multi-scan' changed to
'multi-scan' according to
/usr/data/users/saulius/automatic-downloads/current/ACS/lib/dictionaries/cif_core.dic
dictionary named 'cif_core.dic' version 2.4.2 from 2011-04-26.

Automatic conversion script
Id: cif_fix_values 3008 2015-01-20 13:52:24Z robertas 
;
_cod_database_code 4123334

loop_
_space_group_symop_id
_space_group_symop_operation_xyz
1 'x, y, z'
2 '-x+1/2, -y, z+1/2'
3 '-x, y+1/2, -z+1/2'
4 'x+1/2, -y+1/2, -z'

loop_
_atom_site_label
_atom_site_type_symbol
_atom_site_fract_x
_atom_site_fract_y
_atom_site_fract_z
_atom_site_U_iso_or_equiv
_atom_site_adp_type
_atom_site_occupancy
_atom_site_symmetry_multiplicity
_atom_site_calc_flag
_atom_site_refinement_flags
_atom_site_disorder_assembly
_atom_site_disorder_group
Ir1 Ir 0.994775(11) 0.218234(9) 0.573765(10) 0.04082(6) Uani 1 1 d . . .
P1 P 0.87907(7) 0.24970(7) 0.59048(6) 0.0332(4) Uani 1 1 d . . .
O1 O 0.9193(2) 0.05231(18) 0.6454(2) 0.0590(12) Uani 1 1 d . . .
N1 N 0.9607(2) 0.12446(19) 0.5805(2) 0.0420(11) Uani 1 1 d . . .
B1 B 0.3629(4) 0.2989(3) 0.9451(3) 0.048(2) Uani 1 1 d . . .
C1 C 0.3049(3) 0.2448(3) 0.9564(3) 0.0439(15) Uani 1 1 d . . .
C2 C 0.2853(3) 0.2055(3) 0.9087(3) 0.0539(17) Uani 1 1 d . A .
H2A H 0.3044 0.2119 0.8700 0.065 Uiso 1 1 calc R . .
C3 C 0.2385(3) 0.1571(3) 0.9161(3) 0.0573(17) Uani 1 1 d . . .
C4 C 0.2087(4) 0.1472(3) 0.9724(4) 0.067(2) Uani 1 1 d . A .
H4A H 0.1764 0.1156 0.9774 0.081 Uiso 1 1 calc R . .
C5 C 0.2268(4) 0.1843(3) 1.0214(3) 0.0612(19) Uani 1 1 d . . .
C6 C 0.2744(3) 0.2320(3) 1.0131(3) 0.0561(18) Uani 1 1 d . A .
H6A H 0.2865 0.2565 1.0468 0.067 Uiso 1 1 calc R . .
C7 C 0.1969(6) 0.1724(5) 1.0838(5) 0.092(3) Uani 1 1 d . A .
C9 C 0.3644(3) 0.3533(3) 0.9984(3) 0.0477(16) Uani 1 1 d . . .
C10 C 0.4249(3) 0.3820(3) 1.0188(3) 0.066(2) Uani 1 1 d . C .
H10A H 0.4669 0.3647 1.0076 0.079 Uiso 1 1 calc R . .
C11 C 0.4240(4) 0.4348(4) 1.0550(4) 0.083(3) Uani 1 1 d D . .
C12 C 0.3632(4) 0.4618(3) 1.0738(3) 0.0724(19) Uani 1 1 d . C .
H12A H 0.3631 0.4971 1.0990 0.087 Uiso 1 1 calc R . .
C13 C 0.3034(3) 0.4355(3) 1.0547(3) 0.0536(18) Uani 1 1 d . . .
C14 C 0.3044(3) 0.3825(3) 1.0181(3) 0.0507(17) Uani 1 1 d . C .
H14A H 0.2627 0.3654 1.0059 0.061 Uiso 1 1 calc R . .
C15 C 0.2363(3) 0.4655(3) 1.0725(3) 0.079(2) Uani 1 1 d D B .
C17 C 0.4355(3) 0.2593(3) 0.9388(3) 0.0439(15) Uani 1 1 d . . .
C18 C 0.4604(3) 0.2398(3) 0.8816(3) 0.0528(18) Uani 1 1 d . E .
H18A H 0.4388 0.2535 0.8459 0.063 Uiso 1 1 calc R . .
C19 C 0.5166(3) 0.2004(3) 0.8773(3) 0.0556(18) Uani 1 1 d . . .
C20 C 0.5519(3) 0.1809(3) 0.9285(4) 0.0581(17) Uani 1 1 d . E .
H20A H 0.5906 0.1556 0.9249 0.070 Uiso 1 1 calc R . .
C21 C 0.5285(3) 0.1998(3) 0.9854(3) 0.0536(19) Uani 1 1 d . . .
C22 C 0.4715(3) 0.2372(3) 0.9905(3) 0.0528(18) Uani 1 1 d . E .
H22A H 0.4561 0.2483 1.0296 0.063 Uiso 1 1 calc R . .
C23 C 0.5662(3) 0.1792(3) 1.0422(3) 0.072(2) Uani 1 1 d D D .
C25 C 0.3462(3) 0.3406(3) 0.8832(3) 0.0437(16) Uani 1 1 d . . .
C26 C 0.3961(3) 0.3786(3) 0.8569(3) 0.0506(17) Uani 1 1 d . G .
H26A H 0.4406 0.3763 0.8722 0.061 Uiso 1 1 calc R . .
C27 C 0.3830(3) 0.4196(3) 0.8094(3) 0.0523(17) Uani 1 1 d . . .
C28 C 0.3174(4) 0.4235(3) 0.7855(3) 0.0560(18) Uani 1 1 d . G .
H28A H 0.3083 0.4503 0.7528 0.067 Uiso 1 1 calc R . .
C29 C 0.2656(3) 0.3876(3) 0.8103(3) 0.0490(17) Uani 1 1 d . . .
C30 C 0.2806(3) 0.3472(3) 0.8583(3) 0.0466(17) Uani 1 1 d . G .
H30A H 0.2453 0.3232 0.8748 0.056 Uiso 1 1 calc R . .
C31 C 0.1943(3) 0.3918(3) 0.7866(3) 0.064(2) Uani 1 1 d D F .
C33 C 0.8512(3) 0.3120(2) 0.6426(2) 0.0326(13) Uani 1 1 d . . .
C34 C 0.7821(3) 0.3258(2) 0.6454(2) 0.0372(14) Uani 1 1 d . . .
H34A H 0.7519 0.3034 0.6205 0.045 Uiso 1 1 calc R . .
C35 C 0.7562(3) 0.3716(3) 0.6838(3) 0.0398(14) Uani 1 1 d . . .
C36 C 0.8048(4) 0.4030(3) 0.7202(3) 0.0498(19) Uani 1 1 d . . .
H36A H 0.7890 0.4337 0.7471 0.060 Uiso 1 1 calc R . .
C37 C 0.8741(3) 0.3914(3) 0.7188(3) 0.0450(15) Uani 1 1 d . . .
C38 C 0.8964(3) 0.3444(2) 0.6796(2) 0.0408(14) Uani 1 1 d . . .
H38A H 0.9429 0.3346 0.6781 0.049 Uiso 1 1 calc R . .
C39 C 0.6789(3) 0.3846(3) 0.6864(3) 0.0530(17) Uani 1 1 d . . .
C40 C 0.6625(4) 0.4437(4) 0.7239(4) 0.117(4) Uani 1 1 d . . .
H40A H 0.6799 0.4390 0.7649 0.175 Uiso 1 1 calc R . .
H40B H 0.6137 0.4497 0.7253 0.175 Uiso 1 1 calc R . .
H40C H 0.6836 0.4794 0.7048 0.175 Uiso 1 1 calc R . .
C41 C 0.6500(4) 0.3924(4) 0.6230(4) 0.115(3) Uani 1 1 d . . .
H41A H 0.6593 0.3554 0.5992 0.173 Uiso 1 1 calc R . .
H41B H 0.6708 0.4281 0.6036 0.173 Uiso 1 1 calc R . .
H41C H 0.6013 0.3986 0.6256 0.173 Uiso 1 1 calc R . .
C42 C 0.6444(4) 0.3268(4) 0.7150(4) 0.121(3) Uani 1 1 d . . .
H42A H 0.6541 0.2905 0.6904 0.181 Uiso 1 1 calc R . .
H42B H 0.5957 0.3333 0.7168 0.181 Uiso 1 1 calc R . .
H42C H 0.6618 0.3205 0.7559 0.181 Uiso 1 1 calc R . .
C43 C 0.9226(3) 0.4297(3) 0.7597(3) 0.0555(18) Uani 1 1 d . . .
C44 C 0.9098(4) 0.4995(3) 0.7496(3) 0.090(3) Uani 1 1 d . . .
H44A H 0.9214 0.5104 0.7080 0.134 Uiso 1 1 calc R . .
H44B H 0.9377 0.5233 0.7775 0.134 Uiso 1 1 calc R . .
H44C H 0.8623 0.5087 0.7569 0.134 Uiso 1 1 calc R . .
C45 C 0.9046(5) 0.4165(4) 0.8276(4) 0.119(4) Uani 1 1 d . . .
H45A H 0.9344 0.4404 0.8538 0.178 Uiso 1 1 calc R . .
H45B H 0.9104 0.3726 0.8360 0.178 Uiso 1 1 calc R . .
H45C H 0.8578 0.4282 0.8352 0.178 Uiso 1 1 calc R . .
C46 C 0.9972(4) 0.4152(3) 0.7491(4) 0.107(3) Uani 1 1 d . . .
H46A H 1.0087 0.4238 0.7070 0.161 Uiso 1 1 calc R . .
H46B H 1.0056 0.3717 0.7578 0.161 Uiso 1 1 calc R . .
H46C H 1.0248 0.4407 0.7757 0.161 Uiso 1 1 calc R . .
C47 C 0.8560(2) 0.2807(3) 0.5130(2) 0.0326(12) Uani 1 1 d . . .
C48 C 0.8356(3) 0.3417(3) 0.5037(3) 0.0376(14) Uani 1 1 d . . .
H48A H 0.8272 0.3674 0.5375 0.045 Uiso 1 1 calc R . .
C49 C 0.8273(3) 0.3655(3) 0.4451(3) 0.0392(15) Uani 1 1 d . . .
C50 C 0.8359(3) 0.3244(3) 0.3959(3) 0.0461(16) Uani 1 1 d . . .
H50A H 0.8280 0.3394 0.3564 0.055 Uiso 1 1 calc R . .
C51 C 0.8557(3) 0.2622(3) 0.4029(3) 0.0424(15) Uani 1 1 d . . .
C52 C 0.8671(3) 0.2420(3) 0.4632(2) 0.0384(14) Uani 1 1 d . . .
H52A H 0.8827 0.2014 0.4699 0.046 Uiso 1 1 calc R . .
C53 C 0.8092(3) 0.4342(3) 0.4327(3) 0.0574(17) Uani 1 1 d . . .
C54 C 0.8702(5) 0.4653(4) 0.4022(5) 0.171(6) Uani 1 1 d . . .
H54A H 0.9090 0.4635 0.4292 0.256 Uiso 1 1 calc R . .
H54B H 0.8594 0.5083 0.3934 0.256 Uiso 1 1 calc R . .
H54C H 0.8808 0.4439 0.3645 0.256 Uiso 1 1 calc R . .
C55 C 0.7475(5) 0.4399(4) 0.3900(5) 0.140(4) Uani 1 1 d . . .
H55A H 0.7083 0.4206 0.4089 0.210 Uiso 1 1 calc R . .
H55B H 0.7574 0.4192 0.3517 0.210 Uiso 1 1 calc R . .
H55C H 0.7380 0.4834 0.3824 0.210 Uiso 1 1 calc R . .
C56 C 0.7917(5) 0.4689(3) 0.4891(4) 0.118(4) Uani 1 1 d . . .
H56A H 0.8295 0.4668 0.5173 0.177 Uiso 1 1 calc R . .
H56B H 0.7519 0.4505 0.5077 0.177 Uiso 1 1 calc R . .
H56C H 0.7825 0.5119 0.4790 0.177 Uiso 1 1 calc R . .
C57 C 0.8649(3) 0.2168(3) 0.3487(3) 0.0587(17) Uani 1 1 d . . .
C58 C 0.9408(4) 0.2012(5) 0.3421(4) 0.129(4) Uani 1 1 d . . .
H58A H 0.9659 0.2387 0.3329 0.194 Uiso 1 1 calc R . .
H58B H 0.9468 0.1715 0.3094 0.194 Uiso 1 1 calc R . .
H58C H 0.9574 0.1835 0.3799 0.194 Uiso 1 1 calc R . .
C59 C 0.8288(4) 0.1551(3) 0.3623(3) 0.096(3) Uani 1 1 d . . .
H59A H 0.8349 0.1270 0.3283 0.143 Uiso 1 1 calc R . .
H59B H 0.7808 0.1627 0.3686 0.143 Uiso 1 1 calc R . .
H59C H 0.8480 0.1367 0.3988 0.143 Uiso 1 1 calc R . .
C60 C 0.8378(5) 0.2427(4) 0.2891(3) 0.124(4) Uani 1 1 d . . .
H60A H 0.8604 0.2816 0.2800 0.186 Uiso 1 1 calc R . .
H60B H 0.7893 0.2498 0.2927 0.186 Uiso 1 1 calc R . .
H60C H 0.8463 0.2132 0.2566 0.186 Uiso 1 1 calc R . .
C61 C 0.9502(3) 0.1069(3) 0.6359(3) 0.0474(16) Uani 1 1 d . . .
C62 C 0.8952(3) 0.0324(3) 0.5851(3) 0.0632(19) Uani 1 1 d . . .
H62A H 0.8460 0.0382 0.5816 0.076 Uiso 1 1 calc R . .
H62B H 0.9059 -0.0114 0.5781 0.076 Uiso 1 1 calc R . .
C63 C 0.9335(3) 0.0744(3) 0.5388(3) 0.0496(16) Uani 1 1 d . . .
H63A H 0.9005 0.0928 0.5099 0.060 Uiso 1 1 calc R . .
C64 C 0.9876(3) 0.0385(2) 0.5034(3) 0.0454(15) Uani 1 1 d . . .
C65 C 0.9755(3) 0.0230(3) 0.4426(3) 0.065(2) Uani 1 1 d . . .
H65A H 0.9379 0.0398 0.4220 0.078 Uiso 1 1 calc R . .
C66 C 1.0193(5) -0.0175(4) 0.4126(4) 0.092(3) Uani 1 1 d . . .
H66A H 1.0106 -0.0283 0.3719 0.110 Uiso 1 1 calc R . .
C67 C 1.0751(5) -0.0420(4) 0.4414(5) 0.090(3) Uani 1 1 d . . .
H67A H 1.1034 -0.0701 0.4209 0.108 Uiso 1 1 calc R . .
C68 C 1.0895(4) -0.0251(4) 0.5010(4) 0.084(2) Uani 1 1 d . . .
H68A H 1.1283 -0.0406 0.5207 0.101 Uiso 1 1 calc R . .
C69 C 1.0458(4) 0.0151(3) 0.5313(3) 0.067(2) Uani 1 1 d . . .
H69A H 1.0557 0.0267 0.5716 0.080 Uiso 1 1 calc R . .
C70 C 0.9700(4) 0.1462(3) 0.6898(3) 0.0550(19) Uani 1 1 d . . .
C71 C 1.0393(4) 0.1610(4) 0.6980(4) 0.074(2) Uani 1 1 d . . .
H71A H 1.0725 0.1449 0.6716 0.089 Uiso 1 1 calc R . .
C72 C 1.0576(5) 0.1998(4) 0.7459(5) 0.102(4) Uani 1 1 d . . .
H72A H 1.1038 0.2089 0.7521 0.122 Uiso 1 1 calc R . .
C73 C 1.0101(6) 0.2252(4) 0.7847(4) 0.111(3) Uani 1 1 d . . .
H73A H 1.0236 0.2512 0.8168 0.133 Uiso 1 1 calc R . .
C74 C 0.9417(5) 0.2117(4) 0.7755(3) 0.081(3) Uani 1 1 d . . .
C75 C 0.9216(4) 0.1731(3) 0.7276(3) 0.0560(19) Uani 1 1 d . . .
C76 C 0.8800(5) 0.2325(3) 0.8117(3) 0.102(3) Uani 1 1 d . . .
H76A H 0.8830 0.2767 0.8219 0.122 Uiso 1 1 calc R . .
H76B H 0.8755 0.2085 0.8493 0.122 Uiso 1 1 calc R . .
C77 C 0.8197(4) 0.2198(3) 0.7681(3) 0.078(2) Uani 1 1 d . . .
H77A H 0.8094 0.2565 0.7433 0.094 Uiso 1 1 calc R . .
H77B H 0.7790 0.2079 0.7909 0.094 Uiso 1 1 calc R . .
C78 C 0.8454(4) 0.1650(3) 0.7274(3) 0.0541(18) Uani 1 1 d . . .
C79 C 0.8252(4) 0.1008(3) 0.7608(3) 0.078(2) Uani 1 1 d . . .
H79A H 0.8565 0.0674 0.7493 0.094 Uiso 1 1 calc R . .
H79B H 0.8258 0.1057 0.8051 0.094 Uiso 1 1 calc R . .
C80 C 0.7537(5) 0.0873(3) 0.7381(4) 0.089(3) Uani 1 1 d . . .
H80A H 0.7195 0.1083 0.7632 0.106 Uiso 1 1 calc R . .
H80B H 0.7444 0.0426 0.7379 0.106 Uiso 1 1 calc R . .
C81 C 0.7548(4) 0.1137(3) 0.6729(4) 0.061(2) Uani 1 1 d . . .
C82 C 0.8064(3) 0.1581(3) 0.6655(3) 0.0472(16) Uani 1 1 d . . .
C83 C 0.7124(4) 0.0961(3) 0.6249(4) 0.076(2) Uani 1 1 d . . .
H83A H 0.6790 0.0656 0.6307 0.091 Uiso 1 1 calc R . .
C84 C 0.7204(3) 0.1244(3) 0.5686(4) 0.0616(18) Uani 1 1 d . . .
H84A H 0.6920 0.1134 0.5360 0.074 Uiso 1 1 calc R . .
C85 C 0.7707(3) 0.1694(2) 0.5605(3) 0.0451(15) Uani 1 1 d . . .
H85A H 0.7752 0.1883 0.5222 0.054 Uiso 1 1 calc R . .
C86 C 0.8147(3) 0.1874(2) 0.6074(3) 0.0357(14) Uani 1 1 d . . .
C87 C 1.0952(3) 0.1845(3) 0.5459(4) 0.069(2) Uani 1 1 d . . .
H87A H 1.1015 0.1391 0.5499 0.083 Uiso 1 1 calc R . .
C88 C 1.1523(3) 0.2234(4) 0.5737(4) 0.095(2) Uani 1 1 d . . .
H88A H 1.1675 0.2034 0.6114 0.114 Uiso 1 1 calc R . .
H88B H 1.1907 0.2239 0.5455 0.114 Uiso 1 1 calc R . .
C89 C 1.1324(3) 0.2903(3) 0.5881(4) 0.080(2) Uani 1 1 d . . .
H89A H 1.1483 0.3174 0.5552 0.096 Uiso 1 1 calc R . .
H89B H 1.1549 0.3033 0.6258 0.096 Uiso 1 1 calc R . .
C90 C 1.0554(3) 0.2982(2) 0.5954(3) 0.0565(19) Uani 1 1 d . . .
H90A H 1.0427 0.3173 0.6348 0.068 Uiso 1 1 calc R . .
C91 C 1.0572(3) 0.2032(3) 0.4940(3) 0.063(2) Uani 1 1 d . . .
H91A H 1.0418 0.1682 0.4683 0.075 Uiso 1 1 calc R . .
C92 C 1.0718(4) 0.2630(3) 0.4581(3) 0.086(2) Uani 1 1 d . . .
H92A H 1.1203 0.2725 0.4609 0.103 Uiso 1 1 calc R . .
H92B H 1.0610 0.2560 0.4151 0.103 Uiso 1 1 calc R . .
C93 C 1.0311(3) 0.3188(3) 0.4810(3) 0.075(2) Uani 1 1 d . . .
H93A H 1.0582 0.3565 0.4747 0.090 Uiso 1 1 calc R . .
H93B H 0.9898 0.3227 0.4564 0.090 Uiso 1 1 calc R . .
C94 C 1.0112(3) 0.3153(2) 0.5476(3) 0.0582(17) Uani 1 1 d . . .
H94A H 0.9743 0.3439 0.5596 0.070 Uiso 1 1 calc R . .
F1 F 0.1277(6) 0.1635(7) 1.0779(9) 0.139(5) Uani 0.561(10) 1 d PDU A 1
F2 F 0.2193(7) 0.1202(5) 1.1071(7) 0.125(5) Uani 0.561(10) 1 d PDU A 1
F3 F 0.2045(9) 0.2166(5) 1.1224(8) 0.125(5) Uani 0.561(10) 1 d PDU A 1
F1B F 0.1752(10) 0.2268(7) 1.1087(12) 0.121(6) Uani 0.439(10) 1 d PDU A 2
F2B F 0.1450(11) 0.1346(8) 1.0865(10) 0.128(6) Uani 0.439(10) 1 d PDU A 2
F3B F 0.2429(8) 0.1516(10) 1.1243(9) 0.142(6) Uani 0.439(10) 1 d PDU A 2
C8 C 0.2165(5) 0.1166(5) 0.8637(5) 0.101(5) Uani 0.561(10) 1 d PDU A 1
F4 F 0.2189(9) 0.0559(5) 0.8768(6) 0.133(5) Uani 0.561(10) 1 d PDU A 1
F5 F 0.1527(6) 0.1275(6) 0.8460(7) 0.143(5) Uani 0.561(10) 1 d PDU A 1
F6 F 0.2545(8) 0.1235(8) 0.8140(6) 0.147(5) Uani 0.561(10) 1 d PDU A 1
C8B C 0.2253(7) 0.1182(6) 0.8597(6) 0.105(6) Uani 0.439(10) 1 d PDU A 2
F4B F 0.1781(10) 0.0751(10) 0.8708(8) 0.145(6) Uani 0.439(10) 1 d PDU A 2
F5B F 0.2033(12) 0.1494(6) 0.8111(7) 0.124(5) Uani 0.439(10) 1 d PDU A 2
F6B F 0.2801(6) 0.0873(8) 0.8406(9) 0.136(5) Uani 0.439(10) 1 d PDU A 2
F7 F 0.1975(6) 0.4780(8) 1.0249(3) 0.123(5) Uani 0.597(14) 1 d PDU B 1
F8 F 0.2002(6) 0.4267(5) 1.1074(6) 0.108(4) Uani 0.597(14) 1 d PDU B 1
F9 F 0.2443(6) 0.5169(6) 1.1040(8) 0.138(5) Uani 0.597(14) 1 d PDU B 1
F7B F 0.1809(6) 0.4317(7) 1.0643(12) 0.123(6) Uani 0.403(14) 1 d PDU B 2
F8B F 0.2346(11) 0.4855(10) 1.1300(4) 0.116(6) Uani 0.403(14) 1 d PDU B 2
F9B F 0.2263(11) 0.5175(8) 1.0393(8) 0.121(6) Uani 0.403(14) 1 d PDU B 2
C16 C 0.4898(9) 0.4749(9) 1.0623(11) 0.185(7) Uani 0.314(9) 1 d PDU C 1
F10 F 0.5462(16) 0.4423(14) 1.0715(14) 0.187(8) Uani 0.314(9) 1 d PDU C 1
F11 F 0.5022(13) 0.5121(11) 1.0151(9) 0.209(7) Uani 0.314(9) 1 d PDU C 1
F12 F 0.4835(18) 0.5118(15) 1.1107(11) 0.203(8) Uani 0.314(9) 1 d PDU C 1
C16B C 0.4912(6) 0.4579(5) 1.0810(5) 0.171(5) Uani 0.686(9) 1 d PDU C 2
F10B F 0.5427(7) 0.4424(7) 1.0449(5) 0.200(6) Uani 0.686(9) 1 d PDU C 2
F11B F 0.4941(8) 0.5196(4) 1.0851(6) 0.192(5) Uani 0.686(9) 1 d PDU C 2
F12B F 0.5067(6) 0.4363(5) 1.1363(5) 0.216(5) Uani 0.686(9) 1 d PDU C 2
F13 F 0.5260(3) 0.1520(6) 1.0831(4) 0.119(4) Uani 0.723(10) 1 d PDU D 1
F14 F 0.5926(5) 0.2279(3) 1.0730(4) 0.110(3) Uani 0.723(10) 1 d PDU D 1
F15 F 0.6184(5) 0.1413(6) 1.0332(3) 0.128(4) Uani 0.723(10) 1 d PDU D 1
F13B F 0.5397(11) 0.1960(12) 1.0945(5) 0.104(7) Uani 0.277(10) 1 d PDU D 2
F14B F 0.6306(6) 0.1960(13) 1.0410(10) 0.110(7) Uani 0.277(10) 1 d PDU D 2
F15B F 0.5659(14) 0.1171(4) 1.0413(10) 0.100(6) Uani 0.277(10) 1 d PDU D 2
C24 C 0.5367(4) 0.1758(4) 0.8152(5) 0.081(4) Uani 0.644(13) 1 d PDU E 1
F16 F 0.5546(7) 0.2226(4) 0.7788(7) 0.125(4) Uani 0.644(13) 1 d PDU E 1
F17 F 0.4872(5) 0.1458(5) 0.7859(5) 0.113(4) Uani 0.644(13) 1 d PDU E 1
F18 F 0.5897(6) 0.1371(7) 0.8158(4) 0.112(4) Uani 0.644(13) 1 d PDU E 1
C24B C 0.5464(7) 0.1846(7) 0.8139(7) 0.093(6) Uani 0.356(13) 1 d PDU E 2
F16B F 0.5212(10) 0.2174(9) 0.7675(10) 0.101(5) Uani 0.356(13) 1 d PDU E 2
F17B F 0.5295(14) 0.1258(7) 0.8024(9) 0.118(6) Uani 0.356(13) 1 d PDU E 2
F18B F 0.6139(6) 0.1876(11) 0.8082(7) 0.109(5) Uani 0.356(13) 1 d PDU E 2
F19 F 0.1469(7) 0.3985(15) 0.8294(5) 0.098(5) Uani 0.43(3) 1 d PDU F 1
F20 F 0.1791(10) 0.3386(6) 0.7581(12) 0.105(5) Uani 0.43(3) 1 d PDU F 1
F21 F 0.1830(10) 0.4362(9) 0.7456(10) 0.100(5) Uani 0.43(3) 1 d PDU F 1
F19B F 0.1579(8) 0.3403(5) 0.7910(11) 0.113(5) Uani 0.57(3) 1 d PDU F 2
F20B F 0.1928(8) 0.4089(11) 0.7284(4) 0.103(5) Uani 0.57(3) 1 d PDU F 2
F21B F 0.1603(7) 0.4357(9) 0.8170(8) 0.107(5) Uani 0.57(3) 1 d PDU F 2
C32 C 0.4347(6) 0.4603(5) 0.7829(5) 0.088(5) Uani 0.556(12) 1 d PDU G 1
F22 F 0.4548(9) 0.5033(8) 0.8230(5) 0.130(5) Uani 0.556(12) 1 d PDU G 1
F23 F 0.4907(7) 0.4291(5) 0.7679(10) 0.130(4) Uani 0.556(12) 1 d PDU G 1
F24 F 0.4172(6) 0.4915(8) 0.7326(6) 0.131(4) Uani 0.556(12) 1 d PDU G 1
C32B C 0.4403(7) 0.4615(6) 0.7852(6) 0.091(6) Uani 0.444(12) 1 d PDU G 2
F23B F 0.4998(7) 0.4546(9) 0.8136(8) 0.119(5) Uani 0.444(12) 1 d PDU G 2
F22B F 0.4254(8) 0.5219(5) 0.7894(11) 0.117(5) Uani 0.444(12) 1 d PDU G 2
F24B F 0.4530(11) 0.4516(9) 0.7263(5) 0.125(5) Uani 0.444(12) 1 d PDU G 2

loop_
_atom_site_aniso_label
_atom_site_aniso_U_11
_atom_site_aniso_U_22
_atom_site_aniso_U_33
_atom_site_aniso_U_23
_atom_site_aniso_U_13
_atom_site_aniso_U_12
Ir1 0.03309(10) 0.03453(10) 0.05484(12) -0.00154(12) 0.00076(15) 0.00238(13)
P1 0.0372(8) 0.0302(7) 0.0322(9) -0.0007(7) -0.0018(7) 0.0013(6)
O1 0.084(3) 0.034(3) 0.059(3) 0.005(2) -0.006(3) -0.004(2)
N1 0.045(3) 0.036(3) 0.046(3) -0.003(3) -0.004(3) 0.001(2)
B1 0.047(4) 0.051(5) 0.045(5) -0.001(4) -0.005(3) -0.001(3)
C1 0.046(4) 0.045(4) 0.041(4) 0.000(3) -0.004(3) 0.005(3)
C2 0.056(4) 0.050(4) 0.056(4) -0.003(4) -0.007(3) 0.006(3)
C3 0.060(4) 0.043(4) 0.069(5) -0.006(4) -0.012(4) 0.002(3)
C4 0.068(5) 0.041(4) 0.092(6) 0.003(5) -0.006(5) -0.015(4)
C5 0.070(5) 0.044(4) 0.069(5) 0.002(4) 0.000(4) -0.003(4)
C6 0.066(4) 0.052(5) 0.050(4) -0.004(3) -0.010(4) 0.002(3)
C7 0.123(9) 0.068(7) 0.086(8) 0.005(6) 0.024(7) -0.018(6)
C9 0.049(4) 0.048(4) 0.046(4) 0.004(3) -0.001(3) 0.001(3)
C10 0.047(4) 0.071(5) 0.079(5) -0.025(4) -0.008(4) -0.004(4)
C11 0.067(5) 0.087(6) 0.096(7) -0.033(5) -0.014(5) -0.013(5)
C12 0.088(5) 0.063(4) 0.067(5) -0.031(4) -0.001(5) -0.003(4)
C13 0.062(4) 0.049(4) 0.050(4) -0.011(3) 0.003(3) 0.004(3)
C14 0.053(4) 0.052(4) 0.047(4) 0.001(4) -0.005(3) -0.003(3)
C15 0.094(6) 0.068(5) 0.076(6) -0.029(6) 0.004(6) 0.010(5)
C17 0.041(3) 0.042(3) 0.048(4) -0.007(3) 0.005(3) 0.004(3)
C18 0.046(4) 0.058(4) 0.054(4) -0.001(4) -0.003(3) 0.008(3)
C19 0.060(5) 0.061(4) 0.046(4) 0.000(3) 0.002(4) 0.010(4)
C20 0.049(4) 0.061(4) 0.064(4) -0.003(4) 0.002(4) 0.016(3)
C21 0.052(4) 0.057(5) 0.052(4) 0.007(4) -0.008(3) 0.010(3)
C22 0.052(4) 0.067(5) 0.039(4) -0.007(3) 0.003(3) 0.005(3)
C23 0.071(6) 0.069(6) 0.075(6) 0.007(5) -0.009(5) 0.020(5)
C25 0.042(4) 0.040(4) 0.049(4) -0.011(3) -0.003(3) 0.005(3)
C26 0.043(4) 0.048(4) 0.061(4) -0.004(4) 0.001(3) 0.005(3)
C27 0.050(4) 0.042(4) 0.065(5) -0.004(4) 0.017(4) 0.002(3)
C28 0.079(5) 0.046(4) 0.044(4) 0.006(3) 0.018(4) 0.016(4)
C29 0.056(4) 0.047(4) 0.044(4) -0.002(3) 0.005(4) 0.011(3)
C30 0.048(4) 0.047(4) 0.044(4) -0.003(4) 0.010(3) -0.001(3)
C31 0.045(5) 0.083(6) 0.063(5) 0.004(5) -0.007(4) 0.015(4)
C33 0.041(3) 0.034(3) 0.022(3) 0.002(3) 0.003(3) 0.002(3)
C34 0.043(4) 0.033(3) 0.035(3) -0.006(3) 0.000(3) -0.006(3)
C35 0.043(4) 0.042(4) 0.034(3) -0.001(3) 0.007(3) 0.002(3)
C36 0.068(5) 0.044(4) 0.037(4) -0.006(4) -0.002(4) 0.015(4)
C37 0.047(4) 0.043(4) 0.045(4) -0.013(3) -0.008(3) -0.001(3)
C38 0.041(3) 0.039(3) 0.042(4) -0.004(3) -0.008(3) 0.007(3)
C39 0.036(4) 0.057(4) 0.066(5) 0.003(4) 0.003(4) 0.006(3)
C40 0.048(5) 0.123(7) 0.179(9) -0.083(7) 0.009(6) 0.032(5)
C41 0.067(6) 0.171(9) 0.107(7) -0.016(7) -0.025(5) 0.057(6)
C42 0.069(6) 0.122(8) 0.171(9) 0.024(7) 0.023(6) -0.010(5)
C43 0.064(5) 0.048(4) 0.055(4) -0.019(3) -0.021(4) 0.001(3)
C44 0.092(6) 0.058(5) 0.118(7) -0.022(5) -0.034(5) -0.016(4)
C45 0.165(10) 0.125(8) 0.066(6) -0.030(6) -0.036(6) -0.025(7)
C46 0.061(5) 0.100(5) 0.162(7) -0.062(5) -0.056(6) 0.008(5)
C47 0.035(3) 0.029(3) 0.034(3) 0.003(3) 0.004(2) -0.003(3)
C48 0.039(3) 0.036(3) 0.038(4) 0.000(3) 0.003(3) -0.006(3)
C49 0.047(4) 0.034(3) 0.037(4) 0.005(3) -0.003(3) -0.002(3)
C50 0.049(4) 0.054(4) 0.036(4) 0.011(3) 0.000(3) 0.005(3)
C51 0.048(4) 0.046(4) 0.034(3) -0.006(3) 0.001(3) -0.003(3)
C52 0.045(4) 0.034(3) 0.036(4) 0.001(3) -0.001(3) 0.004(3)
C53 0.074(5) 0.042(4) 0.056(4) 0.009(4) -0.005(4) 0.010(3)
C54 0.154(9) 0.060(5) 0.299(16) 0.064(8) 0.106(10) 0.004(6)
C55 0.173(10) 0.060(6) 0.187(11) 0.006(6) -0.088(9) 0.040(6)
C56 0.207(11) 0.052(5) 0.095(7) 0.008(5) 0.008(7) 0.042(6)
C57 0.069(4) 0.069(4) 0.038(4) -0.013(4) 0.002(3) -0.010(4)
C58 0.098(7) 0.176(10) 0.113(7) -0.079(7) 0.033(6) 0.005(7)
C59 0.149(8) 0.064(5) 0.074(6) -0.032(5) 0.013(6) -0.017(5)
C60 0.238(11) 0.089(6) 0.045(5) -0.016(5) -0.033(6) 0.016(7)
C61 0.054(4) 0.026(3) 0.062(5) 0.010(3) -0.010(4) 0.012(3)
C62 0.067(4) 0.039(4) 0.083(6) -0.008(4) 0.008(4) -0.002(3)
C63 0.060(4) 0.037(4) 0.052(4) -0.002(3) -0.006(3) 0.004(3)
C64 0.056(4) 0.030(3) 0.050(4) 0.003(3) 0.000(4) -0.003(3)
C65 0.078(5) 0.064(4) 0.053(5) -0.005(4) 0.012(4) -0.005(4)
C66 0.115(8) 0.082(6) 0.078(6) -0.024(5) 0.027(6) -0.029(5)
C67 0.093(7) 0.065(5) 0.111(9) -0.022(6) 0.049(6) 0.000(5)
C68 0.067(5) 0.070(6) 0.114(8) -0.006(5) 0.013(5) 0.016(4)
C69 0.080(5) 0.061(5) 0.059(5) 0.006(4) -0.002(4) 0.010(4)
C70 0.078(5) 0.036(4) 0.051(4) 0.011(3) -0.021(4) 0.005(3)
C71 0.072(6) 0.062(5) 0.088(6) 0.020(5) -0.034(5) 0.005(4)
C72 0.112(8) 0.077(8) 0.117(9) 0.011(6) -0.075(7) -0.006(6)
C73 0.173(11) 0.074(6) 0.086(7) -0.006(5) -0.087(8) -0.002(8)
C74 0.154(8) 0.050(5) 0.038(4) -0.002(4) -0.026(5) 0.008(6)
C75 0.092(6) 0.036(4) 0.041(4) 0.008(3) -0.010(4) 0.000(4)
C76 0.211(10) 0.062(6) 0.032(4) -0.002(4) -0.007(6) 0.019(6)
C77 0.131(7) 0.056(4) 0.048(4) 0.004(4) 0.021(4) 0.008(5)
C78 0.088(6) 0.047(4) 0.027(4) 0.008(3) 0.003(4) -0.004(4)
C79 0.128(7) 0.056(5) 0.051(5) 0.024(4) 0.017(5) 0.001(5)
C80 0.115(7) 0.064(5) 0.086(6) 0.026(5) 0.044(6) -0.007(5)
C81 0.061(5) 0.045(4) 0.075(5) 0.012(4) 0.021(4) 0.001(4)
C82 0.057(4) 0.031(3) 0.053(4) 0.000(3) 0.015(3) 0.000(3)
C83 0.050(5) 0.057(5) 0.122(7) 0.021(5) 0.016(5) -0.016(4)
C84 0.047(4) 0.054(4) 0.084(5) 0.002(5) -0.013(4) -0.014(3)
C85 0.041(3) 0.040(3) 0.054(4) 0.000(3) 0.002(3) -0.006(3)
C86 0.037(3) 0.031(3) 0.040(3) 0.000(3) -0.001(3) 0.002(2)
C87 0.037(4) 0.059(4) 0.111(7) -0.006(4) 0.020(4) 0.005(3)
C88 0.050(4) 0.083(5) 0.151(7) -0.013(7) 0.003(5) -0.006(4)
C89 0.042(4) 0.080(6) 0.118(7) -0.014(5) -0.009(4) -0.004(4)
C90 0.043(4) 0.038(4) 0.089(5) -0.008(3) 0.004(4) -0.004(3)
C91 0.059(4) 0.055(5) 0.075(5) -0.019(4) 0.031(4) 0.000(3)
C92 0.076(5) 0.093(7) 0.088(6) 0.009(5) 0.014(5) -0.031(5)
C93 0.058(5) 0.070(5) 0.097(6) 0.031(5) 0.010(4) -0.011(4)
C94 0.049(4) 0.029(3) 0.096(5) 0.012(3) 0.017(4) -0.006(3)
F1 0.116(8) 0.151(11) 0.152(10) 0.041(11) 0.043(8) -0.020(8)
F2 0.201(13) 0.083(7) 0.092(9) 0.025(7) 0.015(8) -0.015(8)
F3 0.206(13) 0.096(8) 0.072(8) -0.007(8) 0.041(9) -0.057(9)
F1B 0.143(12) 0.109(10) 0.110(13) 0.022(9) 0.049(9) 0.035(9)
F2B 0.175(14) 0.112(10) 0.096(10) 0.033(10) 0.043(10) -0.057(10)
F3B 0.171(12) 0.168(14) 0.087(10) 0.067(11) -0.014(9) 0.023(12)
C8 0.125(11) 0.075(9) 0.103(10) -0.021(9) -0.028(9) -0.024(9)
F4 0.207(12) 0.061(6) 0.131(8) -0.020(6) -0.055(9) -0.004(7)
F5 0.148(9) 0.137(9) 0.143(9) -0.030(8) -0.088(8) -0.015(8)
F6 0.217(13) 0.135(11) 0.091(8) -0.047(8) -0.010(9) -0.052(9)
C8B 0.128(12) 0.081(10) 0.105(11) -0.015(11) -0.028(11) -0.024(10)
F4B 0.165(12) 0.130(12) 0.140(10) -0.041(10) -0.040(11) -0.048(10)
F5B 0.167(12) 0.114(10) 0.090(9) -0.019(7) -0.069(9) 0.025(9)
F6B 0.148(11) 0.117(10) 0.142(11) -0.075(9) -0.034(9) 0.044(9)
F7 0.092(8) 0.172(11) 0.105(7) 0.020(8) -0.011(6) 0.069(8)
F8 0.085(7) 0.148(9) 0.092(8) 0.024(7) 0.021(6) 0.027(6)
F9 0.130(8) 0.110(8) 0.175(11) -0.079(8) 0.016(9) 0.035(7)
F7B 0.069(8) 0.110(10) 0.188(15) -0.055(11) 0.021(11) 0.001(8)
F8B 0.143(12) 0.129(13) 0.075(9) 0.000(9) 0.013(8) 0.042(11)
F9B 0.121(12) 0.125(11) 0.119(12) 0.046(10) 0.009(10) 0.047(9)
C16 0.114(12) 0.193(14) 0.249(14) -0.089(13) -0.057(14) -0.031(13)
F10 0.097(12) 0.221(13) 0.243(15) -0.108(13) -0.079(13) -0.030(12)
F11 0.123(11) 0.217(13) 0.287(16) -0.052(13) -0.041(14) -0.066(12)
F12 0.136(14) 0.204(14) 0.269(15) -0.101(13) -0.072(13) -0.042(13)
C16B 0.105(9) 0.178(11) 0.230(13) -0.099(11) -0.063(11) -0.020(10)
F10B 0.066(6) 0.219(10) 0.314(14) -0.102(10) -0.040(9) -0.042(7)
F11B 0.143(8) 0.156(7) 0.278(12) -0.084(8) -0.027(11) -0.081(7)
F12B 0.158(8) 0.234(10) 0.257(11) 0.008(9) -0.123(9) -0.058(8)
F13 0.107(6) 0.163(8) 0.085(6) 0.056(6) -0.011(5) -0.019(6)
F14 0.124(7) 0.120(6) 0.085(5) 0.008(5) -0.038(5) -0.003(5)
F15 0.115(7) 0.177(9) 0.093(5) 0.001(6) -0.022(6) 0.091(7)
F13B 0.122(14) 0.159(16) 0.031(8) -0.023(11) -0.012(9) 0.064(12)
F14B 0.082(11) 0.152(15) 0.096(12) 0.030(13) -0.047(10) -0.021(12)
F15B 0.115(14) 0.086(11) 0.099(12) 0.021(10) -0.035(12) 0.030(11)
C24 0.097(9) 0.084(8) 0.063(8) -0.006(7) 0.007(7) 0.021(8)
F16 0.155(10) 0.144(7) 0.077(8) 0.028(6) 0.039(8) 0.016(7)
F17 0.121(8) 0.137(7) 0.079(6) -0.049(5) 0.008(6) 0.020(6)
F18 0.110(7) 0.149(9) 0.076(5) -0.008(6) 0.014(5) 0.086(7)
C24B 0.107(11) 0.108(12) 0.064(11) -0.004(11) 0.014(11) 0.032(11)
F16B 0.117(11) 0.138(10) 0.047(7) 0.007(8) 0.010(9) 0.069(9)
F17B 0.158(13) 0.116(10) 0.079(10) -0.022(9) 0.034(11) 0.013(11)
F18B 0.092(9) 0.146(12) 0.090(9) -0.020(9) 0.029(8) 0.017(9)
F19 0.047(7) 0.159(13) 0.088(8) 0.010(9) 0.000(6) 0.020(9)
F20 0.062(9) 0.119(10) 0.133(12) -0.049(9) -0.023(8) -0.007(7)
F21 0.077(9) 0.103(10) 0.120(11) 0.038(9) -0.036(9) 0.013(8)
F19B 0.061(7) 0.101(8) 0.177(12) 0.035(7) -0.042(8) -0.014(6)
F20B 0.090(7) 0.145(11) 0.076(7) 0.000(8) -0.029(6) 0.030(8)
F21B 0.054(6) 0.125(10) 0.142(10) -0.044(8) -0.011(6) 0.044(7)
C32 0.085(9) 0.072(9) 0.108(10) 0.001(9) 0.028(9) -0.008(8)
F22 0.129(10) 0.105(9) 0.155(9) -0.013(8) 0.014(8) -0.062(7)
F23 0.073(7) 0.116(8) 0.200(11) 0.038(8) 0.065(8) -0.001(6)
F24 0.121(8) 0.136(10) 0.137(9) 0.078(8) 0.022(8) -0.012(7)
C32B 0.083(10) 0.078(10) 0.113(11) 0.009(10) 0.032(10) -0.008(10)
F23B 0.066(7) 0.135(10) 0.155(10) 0.042(9) 0.020(9) -0.019(9)
F22B 0.111(9) 0.061(7) 0.178(12) 0.021(8) 0.057(9) 0.002(6)
F24B 0.132(11) 0.132(11) 0.111(9) 0.010(9) 0.056(8) -0.048(9)

loop_
_atom_type_symbol
_atom_type_description
_atom_type_scat_dispersion_real
_atom_type_scat_dispersion_imag
_atom_type_scat_source
C C 0.0033 0.0016 'International Tables Vol C Tables 4.2.6.8 and 6.1.1.4'
H H 0.0000 0.0000 'International Tables Vol C Tables 4.2.6.8 and 6.1.1.4'
N N 0.0061 0.0033 'International Tables Vol C Tables 4.2.6.8 and 6.1.1.4'
O O 0.0106 0.0060 'International Tables Vol C Tables 4.2.6.8 and 6.1.1.4'
Ir Ir -1.4442 7.9887 'International Tables Vol C Tables 4.2.6.8 and 6.1.1.4'
B B 0.0013 0.0007 'International Tables Vol C Tables 4.2.6.8 and 6.1.1.4'
F F 0.0171 0.0103 'International Tables Vol C Tables 4.2.6.8 and 6.1.1.4'
P P 0.1023 0.0942 'International Tables Vol C Tables 4.2.6.8 and 6.1.1.4'

loop_
_geom_angle_atom_site_label_1
_geom_angle_atom_site_label_2
_geom_angle_atom_site_label_3
_geom_angle
N1 Ir1 C90 156.7(2)
N1 Ir1 C91 95.3(2)
C90 Ir1 C91 89.1(2)
N1 Ir1 C94 165.3(2)
C90 Ir1 C94 38.0(2)
C91 Ir1 C94 81.2(2)
N1 Ir1 C87 89.4(2)
C90 Ir1 C87 80.0(2)
C91 Ir1 C87 38.1(2)
C94 Ir1 C87 96.3(3)
N1 Ir1 P1 87.60(12)
C90 Ir1 P1 105.46(16)
C91 Ir1 P1 134.7(2)
C94 Ir1 P1 84.91(18)
C87 Ir1 P1 171.8(2)
C33 P1 C47 103.3(2)
C33 P1 C86 101.3(2)
C47 P1 C86 105.6(2)
C33 P1 Ir1 125.51(19)
C47 P1 Ir1 101.01(16)
C86 P1 Ir1 117.85(17)
C61 O1 C62 105.2(5)
C61 N1 C63 107.7(5)
C61 N1 Ir1 113.1(4)
C63 N1 Ir1 138.2(4)
C1 B1 C9 113.9(5)
C1 B1 C25 111.6(5)
C9 B1 C25 101.4(5)
C1 B1 C17 104.2(5)
C9 B1 C17 113.8(5)
C25 B1 C17 112.2(5)
C2 C1 C6 115.2(5)
C2 C1 B1 120.3(5)
C6 C1 B1 124.4(5)
C1 C2 C3 122.9(6)
C1 C2 H2A 118.5
C3 C2 H2A 118.5
C4 C3 C2 119.8(6)
C4 C3 C8 118.0(7)
C2 C3 C8 122.1(7)
C4 C3 C8B 124.8(8)
C2 C3 C8B 115.4(8)
C8 C3 C8B 7.5(7)
C3 C4 C5 119.7(6)
C3 C4 H4A 120.2
C5 C4 H4A 120.2
C4 C5 C6 119.6(7)
C4 C5 C7 120.4(7)
C6 C5 C7 120.1(7)
C5 C6 C1 122.8(6)
C5 C6 H6A 118.6
C1 C6 H6A 118.6
F3 C7 F2B 121.5(17)
F3 C7 F2 109.8(11)
F2B C7 F2 73.2(10)
F3 C7 F3B 74.5(12)
F2B C7 F3B 106.6(11)
F2 C7 F3B 39.6(10)
F3 C7 F1B 29.9(11)
F2B C7 F1B 105.8(13)
F2 C7 F1B 133.3(15)
F3B C7 F1B 103.4(12)
F3 C7 F1 106.3(11)
F2B C7 F1 31.5(10)
F2 C7 F1 104.3(9)
F3B C7 F1 132.6(13)
F1B C7 F1 81.3(12)
F3 C7 C5 115.3(11)
F2B C7 C5 116.8(13)
F2 C7 C5 111.5(11)
F3B C7 C5 113.2(12)
F1B C7 C5 110.0(14)
F1 C7 C5 108.9(12)
C14 C9 C10 114.5(6)
C14 C9 B1 121.2(6)
C10 C9 B1 123.2(6)
C11 C10 C9 121.9(7)
C11 C10 H10A 119.1
C9 C10 H10A 119.1
C10 C11 C12 121.5(7)
C10 C11 C16B 118.0(8)
C12 C11 C16B 119.9(8)
C10 C11 C16 120.0(11)
C12 C11 C16 116.8(11)
C16B C11 C16 20.5(10)
C13 C12 C11 118.3(6)
C13 C12 H12A 120.9
C11 C12 H12A 120.9
C12 C13 C14 120.1(6)
C12 C13 C15 119.4(6)
C14 C13 C15 120.5(6)
C13 C14 C9 123.6(6)
C13 C14 H14A 118.2
C9 C14 H14A 118.2
F9 C15 F7 108.2(6)
F9 C15 F7B 129.2(10)
F7 C15 F7B 61.9(8)
F9 C15 F8B 39.9(6)
F7 C15 F8B 131.8(11)
F7B C15 F8B 106.5(7)
F9 C15 F8 106.6(6)
F7 C15 F8 105.8(6)
F7B C15 F8 45.3(8)
F8B C15 F8 69.2(7)
F9 C15 F9B 66.6(7)
F7 C15 F9B 47.1(7)
F7B C15 F9B 105.2(7)
F8B C15 F9B 103.8(6)
F8 C15 F9B 138.4(10)
F9 C15 C13 112.9(7)
F7 C15 C13 112.7(7)
F7B C15 C13 116.6(8)
F8B C15 C13 113.7(10)
F8 C15 C13 110.1(7)
F9B C15 C13 110.0(9)
C18 C17 C22 116.0(5)
C18 C17 B1 121.5(5)
C22 C17 B1 122.1(5)
C19 C18 C17 121.0(6)
C19 C18 H18A 119.5
C17 C18 H18A 119.5
C20 C19 C18 121.8(6)
C20 C19 C24 119.5(7)
C18 C19 C24 118.6(6)
C20 C19 C24B 118.2(8)
C18 C19 C24B 119.6(8)
C24 C19 C24B 10.1(7)
C19 C20 C21 118.2(5)
C19 C20 H20A 120.9
C21 C20 H20A 120.9
C22 C21 C20 120.8(6)
C22 C21 C23 119.8(6)
C20 C21 C23 119.4(6)
C21 C22 C17 122.2(6)
C21 C22 H22A 118.9
C17 C22 H22A 118.9
F13B C23 F14B 109.0(7)
F13B C23 F15 127.5(10)
F14B C23 F15 54.6(9)
F13B C23 F13 45.3(10)
F14B C23 F13 134.9(10)
F15 C23 F13 106.8(6)
F13B C23 F15B 106.7(7)
F14B C23 F15B 106.1(7)
F15 C23 F15B 52.1(8)
F13 C23 F15B 64.3(9)
F13B C23 F14 60.1(10)
F14B C23 F14 55.1(10)
F15 C23 F14 104.7(5)
F13 C23 F14 103.5(5)
F15B C23 F14 141.7(9)
F13B C23 C21 116.4(9)
F14B C23 C21 111.9(9)
F15 C23 C21 115.8(6)
F13 C23 C21 113.0(6)
F15B C23 C21 106.1(9)
F14 C23 C21 111.9(6)
C26 C25 C30 115.1(6)
C26 C25 B1 120.9(6)
C30 C25 B1 123.6(6)
C27 C26 C25 123.3(6)
C27 C26 H26A 118.4
C25 C26 H26A 118.4
C26 C27 C28 119.4(6)
C26 C27 C32 123.3(7)
C28 C27 C32 117.3(7)
C26 C27 C32B 119.6(7)
C28 C27 C32B 120.9(7)
C32 C27 C32B 3.8(7)
C29 C28 C27 119.9(6)
C29 C28 H28A 120.0
C27 C28 H28A 120.0
C28 C29 C30 119.0(6)
C28 C29 C31 121.2(6)
C30 C29 C31 119.7(6)
C29 C30 C25 123.3(6)
C29 C30 H30A 118.4
C25 C30 H30A 118.4
F19B C31 F20B 106.9(6)
F19B C31 F21 124.1(12)
F20B C31 F21 31.6(8)
F19B C31 F19 70.1(7)
F20B C31 F19 129.3(11)
F21 C31 F19 106.4(6)
F19B C31 F21B 106.6(6)
F20B C31 F21B 105.8(6)
F21 C31 F21B 75.3(8)
F19 C31 F21B 38.9(6)
F19B C31 F20 36.6(7)
F20B C31 F20 77.5(9)
F21 C31 F20 105.2(7)
F19 C31 F20 105.4(6)
F21B C31 F20 136.6(9)
F19B C31 C29 115.5(7)
F20B C31 C29 111.6(8)
F21 C31 C29 115.7(10)
F19 C31 C29 114.7(8)
F21B C31 C29 109.8(7)
F20 C31 C29 108.6(9)
C38 C33 C34 119.4(5)
C38 C33 P1 122.4(4)
C34 C33 P1 118.2(4)
C35 C34 C33 122.3(5)
C35 C34 H34A 118.9
C33 C34 H34A 118.9
C34 C35 C36 115.6(5)
C34 C35 C39 120.6(5)
C36 C35 C39 123.8(5)
C37 C36 C35 124.4(6)
C37 C36 H36A 117.8
C35 C36 H36A 117.8
C36 C37 C38 116.9(5)
C36 C37 C43 119.8(6)
C38 C37 C43 123.3(5)
C33 C38 C37 121.4(5)
C33 C38 H38A 119.3
C37 C38 H38A 119.3
C41 C39 C35 110.8(5)
C41 C39 C40 108.6(6)
C35 C39 C40 111.9(5)
C41 C39 C42 107.3(7)
C35 C39 C42 107.5(5)
C40 C39 C42 110.7(6)
C39 C40 H40A 109.5
C39 C40 H40B 109.5
H40A C40 H40B 109.5
C39 C40 H40C 109.5
H40A C40 H40C 109.5
H40B C40 H40C 109.5
C39 C41 H41A 109.5
C39 C41 H41B 109.5
H41A C41 H41B 109.5
C39 C41 H41C 109.5
H41A C41 H41C 109.5
H41B C41 H41C 109.5
C39 C42 H42A 109.5
C39 C42 H42B 109.5
H42A C42 H42B 109.5
C39 C42 H42C 109.5
H42A C42 H42C 109.5
H42B C42 H42C 109.5
C46 C43 C44 109.7(6)
C46 C43 C37 113.5(5)
C44 C43 C37 109.6(5)
C46 C43 C45 109.2(6)
C44 C43 C45 106.2(6)
C37 C43 C45 108.5(6)
C43 C44 H44A 109.5
C43 C44 H44B 109.5
H44A C44 H44B 109.5
C43 C44 H44C 109.5
H44A C44 H44C 109.5
H44B C44 H44C 109.5
C43 C45 H45A 109.5
C43 C45 H45B 109.5
H45A C45 H45B 109.5
C43 C45 H45C 109.5
H45A C45 H45C 109.5
H45B C45 H45C 109.5
C43 C46 H46A 109.5
C43 C46 H46B 109.5
H46A C46 H46B 109.5
C43 C46 H46C 109.5
H46A C46 H46C 109.5
H46B C46 H46C 109.5
C48 C47 C52 119.8(5)
C48 C47 P1 122.5(4)
C52 C47 P1 117.3(4)
C47 C48 C49 121.1(5)
C47 C48 H48A 119.5
C49 C48 H48A 119.5
C48 C49 C50 117.6(5)
C48 C49 C53 122.7(5)
C50 C49 C53 119.7(5)
C51 C50 C49 123.4(5)
C51 C50 H50A 118.3
C49 C50 H50A 118.3
C50 C51 C52 116.2(5)
C50 C51 C57 123.4(6)
C52 C51 C57 120.4(5)
C47 C52 C51 121.8(5)
C47 C52 H52A 119.1
C51 C52 H52A 119.1
C56 C53 C54 109.0(7)
C56 C53 C55 106.6(7)
C54 C53 C55 108.5(7)
C56 C53 C49 112.8(6)
C54 C53 C49 108.3(6)
C55 C53 C49 111.4(6)
C53 C54 H54A 109.5
C53 C54 H54B 109.5
H54A C54 H54B 109.5
C53 C54 H54C 109.5
H54A C54 H54C 109.5
H54B C54 H54C 109.5
C53 C55 H55A 109.5
C53 C55 H55B 109.5
H55A C55 H55B 109.5
C53 C55 H55C 109.5
H55A C55 H55C 109.5
H55B C55 H55C 109.5
C53 C56 H56A 109.5
C53 C56 H56B 109.5
H56A C56 H56B 109.5
C53 C56 H56C 109.5
H56A C56 H56C 109.5
H56B C56 H56C 109.5
C60 C57 C59 108.8(6)
C60 C57 C58 109.9(6)
C59 C57 C58 106.2(7)
C60 C57 C51 112.8(6)
C59 C57 C51 110.1(5)
C58 C57 C51 108.8(5)
C57 C58 H58A 109.5
C57 C58 H58B 109.5
H58A C58 H58B 109.5
C57 C58 H58C 109.5
H58A C58 H58C 109.5
H58B C58 H58C 109.5
C57 C59 H59A 109.5
C57 C59 H59B 109.5
H59A C59 H59B 109.5
C57 C59 H59C 109.5
H59A C59 H59C 109.5
H59B C59 H59C 109.5
C57 C60 H60A 109.5
C57 C60 H60B 109.5
H60A C60 H60B 109.5
C57 C60 H60C 109.5
H60A C60 H60C 109.5
H60B C60 H60C 109.5
N1 C61 O1 118.4(6)
N1 C61 C70 122.3(6)
O1 C61 C70 119.3(6)
O1 C62 C63 105.2(5)
O1 C62 H62A 110.7
C63 C62 H62A 110.7
O1 C62 H62B 110.7
C63 C62 H62B 110.7
H62A C62 H62B 108.8
N1 C63 C64 114.9(5)
N1 C63 C62 101.0(5)
C64 C63 C62 112.1(5)
N1 C63 H63A 109.5
C64 C63 H63A 109.5
C62 C63 H63A 109.5
C69 C64 C65 118.3(6)
C69 C64 C63 122.1(6)
C65 C64 C63 119.2(6)
C66 C65 C64 119.7(7)
C66 C65 H65A 120.1
C64 C65 H65A 120.1
C67 C66 C65 121.2(8)
C67 C66 H66A 119.4
C65 C66 H66A 119.4
C66 C67 C68 119.9(8)
C66 C67 H67A 120.1
C68 C67 H67A 120.1
C67 C68 C69 119.3(8)
C67 C68 H68A 120.4
C69 C68 H68A 120.4
C68 C69 C64 121.5(7)
C68 C69 H69A 119.2
C64 C69 H69A 119.2
C75 C70 C71 119.5(8)
C75 C70 C61 121.7(7)
C71 C70 C61 118.5(7)
C72 C71 C70 118.8(9)
C72 C71 H71A 120.6
C70 C71 H71A 120.6
C73 C72 C71 121.9(9)
C73 C72 H72A 119.0
C71 C72 H72A 119.0
C72 C73 C74 119.1(9)
C72 C73 H73A 120.5
C74 C73 H73A 120.5
C73 C74 C75 120.4(9)
C73 C74 C76 129.5(9)
C75 C74 C76 110.1(8)
C70 C75 C74 120.2(8)
C70 C75 C78 129.1(7)
C74 C75 C78 110.6(7)
C74 C76 C77 103.8(6)
C74 C76 H76A 111.0
C77 C76 H76A 111.0
C74 C76 H76B 111.0
C77 C76 H76B 111.0
H76A C76 H76B 109.0
C76 C77 C78 103.7(6)
C76 C77 H77A 111.0
C78 C77 H77A 111.0
C76 C77 H77B 111.0
C78 C77 H77B 111.0
H77A C77 H77B 109.0
C75 C78 C77 103.5(6)
C75 C78 C82 120.0(5)
C77 C78 C82 114.0(6)
C75 C78 C79 110.1(6)
C77 C78 C79 107.9(5)
C82 C78 C79 101.0(5)
C80 C79 C78 104.2(6)
C80 C79 H79A 110.9
C78 C79 H79A 110.9
C80 C79 H79B 110.9
C78 C79 H79B 110.9
H79A C79 H79B 108.9
C79 C80 C81 102.7(6)
C79 C80 H80A 111.2
C81 C80 H80A 111.2
C79 C80 H80B 111.2
C81 C80 H80B 111.2
H80A C80 H80B 109.1
C83 C81 C82 122.0(7)
C83 C81 C80 126.3(7)
C82 C81 C80 111.7(7)
C81 C82 C86 119.0(6)
C81 C82 C78 108.6(6)
C86 C82 C78 132.4(5)
C84 C83 C81 119.0(6)
C84 C83 H83A 120.5
C81 C83 H83A 120.5
C83 C84 C85 119.9(7)
C83 C84 H84A 120.1
C85 C84 H84A 120.1
C84 C85 C86 122.5(6)
C84 C85 H85A 118.8
C86 C85 H85A 118.8
C85 C86 C82 117.6(5)
C85 C86 P1 118.0(4)
C82 C86 P1 124.5(4)
C91 C87 C88 123.5(7)
C91 C87 Ir1 69.8(3)
C88 C87 Ir1 111.7(4)
C91 C87 H87A 114.6
C88 C87 H87A 114.6
Ir1 C87 H87A 114.6
C89 C88 C87 114.3(6)
C89 C88 H88A 108.7
C87 C88 H88A 108.7
C89 C88 H88B 108.7
C87 C88 H88B 108.7
H88A C88 H88B 107.6
C88 C89 C90 112.4(5)
C88 C89 H89A 109.1
C90 C89 H89A 109.1
C88 C89 H89B 109.1
C90 C89 H89B 109.1
H89A C89 H89B 107.9
C94 C90 C89 124.0(6)
C94 C90 Ir1 72.6(3)
C89 C90 Ir1 115.9(4)
C94 C90 H90A 112.8
C89 C90 H90A 112.8
Ir1 C90 H90A 112.8
C87 C91 C92 123.4(6)
C87 C91 Ir1 72.1(4)
C92 C91 Ir1 113.3(4)
C87 C91 H91A 113.7
C92 C91 H91A 113.7
Ir1 C91 H91A 113.7
C93 C92 C91 113.1(5)
C93 C92 H92A 109.0
C91 C92 H92A 109.0
C93 C92 H92B 109.0
C91 C92 H92B 109.0
H92A C92 H92B 107.8
C94 C93 C92 114.4(6)
C94 C93 H93A 108.7
C92 C93 H93A 108.7
C94 C93 H93B 108.7
C92 C93 H93B 108.7
H93A C93 H93B 107.6
C90 C94 C93 124.8(6)
C90 C94 Ir1 69.4(3)
C93 C94 Ir1 109.9(4)
C90 C94 H94A 114.6
C93 C94 H94A 114.6
Ir1 C94 H94A 114.6
F6 C8 F5 105.6(7)
F6 C8 F4 105.4(7)
F5 C8 F4 105.6(7)
F6 C8 C3 113.5(9)
F5 C8 C3 112.9(9)
F4 C8 C3 113.1(10)
F5B C8B F4B 105.8(8)
F5B C8B F6B 105.3(8)
F4B C8B F6B 106.0(8)
F5B C8B C3 115.4(11)
F4B C8B C3 110.7(12)
F6B C8B C3 113.0(11)
F10 C16 F12 105.7(8)
F10 C16 F11 106.4(8)
F12 C16 F11 106.1(8)
F10 C16 C11 115(2)
F12 C16 C11 110(2)
F11 C16 C11 113.8(18)
F10B C16B F11B 105.0(7)
F10B C16B F12B 106.3(7)
F11B C16B F12B 106.1(7)
F10B C16B C11 110.9(11)
F11B C16B C11 112.8(11)
F12B C16B C11 115.1(10)
F16 C24 F17 105.6(7)
F16 C24 F18 105.7(7)
F17 C24 F18 105.9(7)
F16 C24 C19 110.2(9)
F17 C24 C19 114.4(8)
F18 C24 C19 114.4(8)
F17B C24B F16B 105.4(8)
F17B C24B F18B 106.0(8)
F16B C24B F18B 105.9(8)
F17B C24B C19 106.5(13)
F16B C24B C19 115.4(14)
F18B C24B C19 116.8(12)
F23 C32 F24 105.3(7)
F23 C32 F22 105.5(7)
F24 C32 F22 105.8(7)
F23 C32 C27 111.8(9)
F24 C32 C27 116.7(9)
F22 C32 C27 111.0(9)
F24B C32B F23B 105.6(7)
F24B C32B F22B 105.3(7)
F23B C32B F22B 105.6(7)
F24B C32B C27 112.2(10)
F23B C32B C27 114.7(10)
F22B C32B C27 112.7(10)

loop_
_geom_bond_atom_site_label_1
_geom_bond_atom_site_label_2
_geom_bond_distance
Ir1 N1 2.112(4)
Ir1 C90 2.128(5)
Ir1 C91 2.142(6)
Ir1 C94 2.169(5)
Ir1 C87 2.172(6)
Ir1 P1 2.3814(15)
P1 C33 1.827(5)
P1 C47 1.864(5)
P1 C86 1.865(5)
O1 C61 1.327(6)
O1 C62 1.455(7)
N1 C61 1.278(7)
N1 C63 1.498(7)
B1 C1 1.633(9)
B1 C9 1.641(9)
B1 C25 1.645(9)
B1 C17 1.653(8)
C1 C2 1.387(7)
C1 C6 1.395(8)
C2 C3 1.387(8)
C2 H2A 0.9300
C3 C4 1.371(9)
C3 C8 1.492(13)
C3 C8B 1.504(15)
C4 C5 1.372(9)
C4 H4A 0.9300
C5 C6 1.390(8)
C5 C7 1.497(11)
C6 H6A 0.9300
C7 F3 1.271(14)
C7 F2B 1.296(18)
C7 F2 1.300(14)
C7 F3B 1.334(18)
C7 F1B 1.348(18)
C7 F1 1.369(15)
C9 C14 1.393(8)
C9 C10 1.400(8)
C10 C11 1.374(9)
C10 H10A 0.9300
C11 C12 1.381(9)
C11 C16B 1.510(14)
C11 C16 1.549(10)
C12 C13 1.359(8)
C12 H12A 0.9300
C13 C14 1.381(8)
C13 C15 1.506(8)
C14 H14A 0.9300
C15 F9 1.303(6)
C15 F7 1.309(6)
C15 F7B 1.311(7)
C15 F8B 1.322(7)
C15 F8 1.325(6)
C15 F9B 1.337(7)
C17 C18 1.397(8)
C17 C22 1.407(8)
C18 C19 1.384(8)
C18 H18A 0.9300
C19 C20 1.373(8)
C19 C24 1.500(12)
C19 C24B 1.534(16)
C20 C21 1.377(8)
C20 H20A 0.9300
C21 C22 1.373(7)
C21 C23 1.503(8)
C22 H22A 0.9300
C23 F13B 1.297(7)
C23 F14B 1.306(7)
C23 F15 1.316(6)
C23 F13 1.319(6)
C23 F15B 1.325(7)
C23 F14 1.337(6)
C25 C26 1.390(8)
C25 C30 1.394(8)
C26 C27 1.377(8)
C26 H26A 0.9300
C27 C28 1.382(8)
C27 C32 1.450(13)
C27 C32B 1.524(14)
C28 C29 1.376(8)
C28 H28A 0.9300
C29 C30 1.386(8)
C29 C31 1.486(8)
C30 H30A 0.9300
C31 F19B 1.311(6)
C31 F20B 1.316(6)
C31 F21 1.318(7)
C31 F19 1.319(6)
C31 F21B 1.323(6)
C31 F20 1.326(7)
C33 C38 1.380(7)
C33 C34 1.381(7)
C34 C35 1.381(7)
C34 H34A 0.9300
C35 C36 1.405(8)
C35 C39 1.534(8)
C36 C37 1.375(8)
C36 H36A 0.9300
C37 C38 1.385(7)
C37 C43 1.532(8)
C38 H38A 0.9300
C39 C41 1.498(9)
C39 C40 1.535(9)
C39 C42 1.535(9)
C40 H40A 0.9600
C40 H40B 0.9600
C40 H40C 0.9600
C41 H41A 0.9600
C41 H41B 0.9600
C41 H41C 0.9600
C42 H42A 0.9600
C42 H42B 0.9600
C42 H42C 0.9600
C43 C46 1.504(10)
C43 C44 1.525(8)
C43 C45 1.543(10)
C44 H44A 0.9600
C44 H44B 0.9600
C44 H44C 0.9600
C45 H45A 0.9600
C45 H45B 0.9600
C45 H45C 0.9600
C46 H46A 0.9600
C46 H46B 0.9600
C46 H46C 0.9600
C47 C48 1.375(7)
C47 C52 1.378(7)
C48 C49 1.382(7)
C48 H48A 0.9300
C49 C50 1.391(7)
C49 C53 1.531(7)
C50 C51 1.390(7)
C50 H50A 0.9300
C51 C52 1.396(7)
C51 C57 1.536(8)
C52 H52A 0.9300
C53 C56 1.471(9)
C53 C54 1.515(9)
C53 C55 1.523(10)
C54 H54A 0.9600
C54 H54B 0.9600
C54 H54C 0.9600
C55 H55A 0.9600
C55 H55B 0.9600
C55 H55C 0.9600
C56 H56A 0.9600
C56 H56B 0.9600
C56 H56C 0.9600
C57 C60 1.505(9)
C57 C59 1.520(9)
C57 C58 1.523(9)
C58 H58A 0.9600
C58 H58B 0.9600
C58 H58C 0.9600
C59 H59A 0.9600
C59 H59B 0.9600
C59 H59C 0.9600
C60 H60A 0.9600
C60 H60B 0.9600
C60 H60C 0.9600
C61 C70 1.491(9)
C62 C63 1.539(8)
C62 H62A 0.9700
C62 H62B 0.9700
C63 C64 1.514(8)
C63 H63A 0.9800
C64 C69 1.381(8)
C64 C65 1.382(8)
C65 C66 1.379(9)
C65 H65A 0.9300
C66 C67 1.359(10)
C66 H66A 0.9300
C67 C68 1.374(11)
C67 H67A 0.9300
C68 C69 1.375(9)
C68 H68A 0.9300
C69 H69A 0.9300
C70 C75 1.377(9)
C70 C71 1.399(9)
C71 C72 1.377(10)
C71 H71A 0.9300
C72 C73 1.365(12)
C72 H72A 0.9300
C73 C74 1.378(12)
C73 H73A 0.9300
C74 C75 1.383(10)
C74 C76 1.503(11)
C75 C78 1.495(9)
C76 C77 1.534(9)
C76 H76A 0.9700
C76 H76B 0.9700
C77 C78 1.549(8)
C77 H77A 0.9700
C77 H77B 0.9700
C78 C82 1.554(8)
C78 C79 1.598(8)
C79 C80 1.506(10)
C79 H79A 0.9700
C79 H79B 0.9700
C80 C81 1.525(9)
C80 H80A 0.9700
C80 H80B 0.9700
C81 C83 1.383(10)
C81 C82 1.389(8)
C82 C86 1.418(7)
C83 C84 1.372(10)
C83 H83A 0.9300
C84 C85 1.383(7)
C84 H84A 0.9300
C85 C86 1.385(7)
C85 H85A 0.9300
C87 C91 1.408(9)
C87 C88 1.514(9)
C87 H87A 0.9800
C88 C89 1.510(9)
C88 H88A 0.9700
C88 H88B 0.9700
C89 C90 1.519(7)
C89 H89A 0.9700
C89 H89B 0.9700
C90 C94 1.398(8)
C90 H90A 0.9800
C91 C92 1.522(9)
C91 H91A 0.9800
C92 C93 1.514(9)
C92 H92A 0.9700
C92 H92B 0.9700
C93 C94 1.500(8)
C93 H93A 0.9700
C93 H93B 0.9700
C94 H94A 0.9800
C8 F6 1.318(7)
C8 F5 1.322(7)
C8 F4 1.325(7)
C8B F5B 1.319(7)
C8B F4B 1.321(7)
C8B F6B 1.322(7)
C16 F10 1.316(7)
C16 F12 1.319(7)
C16 F11 1.319(7)
C16B F10B 1.316(7)
C16B F11B 1.320(7)
C16B F12B 1.321(7)
C24 F16 1.321(7)
C24 F17 1.321(7)
C24 F18 1.324(6)
C24B F17B 1.320(7)
C24B F16B 1.320(7)
C24B F18B 1.322(7)
C32 F23 1.320(7)
C32 F24 1.323(7)
C32 F22 1.325(7)
C32B F24B 1.320(7)
C32B F23B 1.323(7)
C32B F22B 1.325(7)
